data_2201652
loop_
_publ_author_name
'Okabe, Nobuo'
'Wada, Yoshio'
'Muranishi, Yasunori'

_publ_section_title
;
 A polymeric cadmium(II) complex of fusaric acid
;
_journal_issue 7
_journal_name_full 'Acta Crystallographica Section E'
_journal_page_first m372
_journal_page_last m374
_journal_paper_doi 10.1107/S1600536802011285
_journal_volume 58
_journal_year 2002
_chemical_formula_iupac '[Cd (C6 H4 N O2)2 (H2 O)]'
_chemical_formula_moiety 'C20 H26 Cd N2 O5'
_chemical_formula_sum 'C20 H26 Cd N2 O5'
_chemical_formula_weight 486.84
_space_group_IT_number 14
_symmetry_cell_setting monoclinic
_symmetry_space_group_name_Hall '-P 2ybc'
_symmetry_space_group_name_H-M 'P 1 21/c 1'
_cell_angle_alpha 90
_cell_angle_beta 116.170(10)
_cell_angle_gamma 90
_cell_formula_units_Z 4
_cell_length_a 15.610(3)
_cell_length_b 9.623(4)
_cell_length_c 15.923(3)
_cell_measurement_reflns_used 25
_cell_measurement_temperature 296.2
_cell_measurement_theta_max 14.1
_cell_measurement_theta_min 12.0
_cell_volume 2146.7(11)
_computing_cell_refinement 'MSC/AFC Diffractometer Control Software'
_computing_data_collection
;
MSC/AFC Diffractometer Control Software (Molecular Structure Corporation &
Rigaku, 1999)
;
_computing_data_reduction 'TEXSAN (Molecular Structure Corporation & Rigaku, 1999)'
_computing_molecular_graphics 'ORTEPII (Johnson, 1976)'
_computing_publication_material TEXSAN
_computing_structure_refinement 'SHELXL97 (Sheldrick, 1997)'
_computing_structure_solution ' SIR88 (Burla et al., 1999) and DIRDIF94 (Beurskens et al., 1994)'
_diffrn_measured_fraction_theta_full 1.000
_diffrn_measured_fraction_theta_max 1.000
_diffrn_measurement_device_type 'Rigaku AFC-5R'
_diffrn_measurement_method \w-2\q
_diffrn_radiation_type MoK\a
_diffrn_radiation_wavelength 0.7107
_diffrn_reflns_av_R_equivalents 0.065
_diffrn_reflns_limit_h_max 20
_diffrn_reflns_limit_h_min 0
_diffrn_reflns_limit_k_max 12
_diffrn_reflns_limit_k_min 0
_diffrn_reflns_limit_l_max 18
_diffrn_reflns_limit_l_min -20
_diffrn_reflns_number 5402
_diffrn_reflns_theta_full 27.50
_diffrn_reflns_theta_max 27.50
_diffrn_standards_decay_% 1.3
_diffrn_standards_interval_count 150
_diffrn_standards_number 3
_exptl_absorpt_coefficient_mu 1.049
_exptl_absorpt_correction_T_max 0.949
_exptl_absorpt_correction_T_min 0.777
_exptl_absorpt_correction_type '\y scan'
_exptl_absorpt_process_details '(North et al., 1968)'
_exptl_crystal_colour colorless
_exptl_crystal_density_diffrn 1.506
_exptl_crystal_density_method 'not measured'
_exptl_crystal_description plate
_exptl_crystal_F_000 992.0
_exptl_crystal_size_max 0.400
_exptl_crystal_size_mid 0.200
_exptl_crystal_size_min 0.050
_refine_diff_density_max 0.61
_refine_diff_density_min -0.69
_refine_ls_extinction_method none
_refine_ls_goodness_of_fit_ref 0.919
_refine_ls_hydrogen_treatment constr
_refine_ls_number_parameters 255
_refine_ls_number_reflns 4939
_refine_ls_R_factor_gt 0.0468
_refine_ls_shift/su_max <0.001
_refine_ls_structure_factor_coef Fsqd
_refine_ls_weighting_details 'w = 1/[\s^2^(Fo^2^) + (0.1P)^2^] where P = (Fo^2^+2Fc^2^)/3'
_refine_ls_weighting_scheme calc
_refine_ls_wR_factor_ref 0.1878
_reflns_number_gt 2200
_reflns_number_total 4939
_reflns_threshold_expression I>2\s(I)
_cod_data_source_file wn6103.cif
_cod_data_source_block I
_cod_original_sg_symbol_H-M 'P 21/c'
_cod_database_code 2201652
_cod_database_fobs_code 2201652

loop_
_symmetry_equiv_pos_as_xyz
x,y,z
-x,1/2+y,1/2-z
-x,-y,-z
x,1/2-y,1/2+z

loop_
_atom_site_label
_atom_site_fract_x
_atom_site_fract_y
_atom_site_fract_z
_atom_site_U_iso_or_equiv
_atom_site_adp_type
_atom_site_calc_flag
_atom_site_refinement_flags
_atom_site_occupancy
_atom_site_disorder_assembly
_atom_site_disorder_group
_atom_site_type_symbol
Cd1 0.03595(4) 0.16675(6) 0.86049(4) 0.0457(2) Uani d . 1.00 . . Cd
O1 0.2285(5) 0.0718(9) 1.1430(5) 0.091(3) Uani d . 1.00 . . O
O2 0.1015(5) 0.0808(7) 1.0078(5) 0.069(2) Uani d . 1.00 . . O
O3 -0.0617(4) 0.5839(6) 0.7625(4) 0.0520(10) Uani d . 1.00 . . O
O4 0.0088(5) 0.3772(6) 0.7844(4) 0.058(2) Uani d . 1.00 . . O
O5 -0.0898(6) 0.0173(8) 0.8059(6) 0.096(3) Uani d . 1.00 . . O
N1 0.2033(5) 0.2005(7) 0.9258(5) 0.047(2) Uani d . 1.00 . . N
N2 -0.0559(5) 0.3071(6) 0.9087(4) 0.0420(10) Uani d . 1.00 . . N
C2 0.2492(6) 0.1543(9) 1.0141(6) 0.053(2) Uani d . 1.00 . . C
C3 0.3471(8) 0.1590(10) 1.0617(7) 0.079(3) Uani d . 1.00 . . C
C4 0.3993(7) 0.2070(10) 1.0173(7) 0.085(4) Uani d . 1.00 . . C
C5 0.3536(7) 0.2580(10) 0.9253(7) 0.062(2) Uani d . 1.00 . . C
C6 0.2539(6) 0.2506(10) 0.8836(6) 0.057(2) Uani d . 1.00 . . C
C7 0.1885(8) 0.0990(10) 1.0596(7) 0.063(3) Uani d . 1.00 . . C
C8 0.4081(9) 0.3120(10) 0.8729(9) 0.091(4) Uani d . 1.00 . . C
C9 0.4503(9) 0.1940(10) 0.8365(9) 0.103(4) Uani d . 1.00 . . C
C10 0.3785(9) 0.1120(10) 0.7622(9) 0.091(4) Uani d . 1.00 . . C
C11 0.4260(10) 0.008(2) 0.7220(10) 0.141(6) Uani d . 1.00 . . C
C12 -0.0773(5) 0.4328(7) 0.8710(5) 0.037(2) Uani d . 1.00 . . C
C13 -0.1289(6) 0.5261(8) 0.8970(6) 0.052(2) Uani d . 1.00 . . C
C14 -0.1584(6) 0.4836(9) 0.9627(6) 0.053(2) Uani d . 1.00 . . C
C15 -0.1378(6) 0.3556(8) 1.0014(6) 0.048(2) Uani d . 1.00 . . C
C16 -0.0869(6) 0.2686(9) 0.9713(6) 0.050(2) Uani d . 1.00 . . C
C17 -0.0408(6) 0.4672(8) 0.7999(5) 0.041(2) Uani d . 1.00 . . C
C18 -0.1711(7) 0.3050(10) 1.0724(6) 0.062(3) Uani d . 1.00 . . C
C19 -0.2673(8) 0.2460(10) 1.0299(8) 0.083(3) Uani d . 1.00 . . C
C20 -0.2969(9) 0.1870(10) 1.1040(10) 0.094(4) Uani d . 1.00 . . C
C21 -0.3070(10) 0.284(2) 1.1660(10) 0.135(6) Uani d . 1.00 . . C
H3 0.3778 0.1293 1.1236 0.0951 Uiso calc . 1.00 . . H
H4 0.4656 0.2065 1.0485 0.1026 Uiso calc . 1.00 . . H
H5WA -0.1041 -0.0199 0.8464 0.0811 Uiso calc . 1.00 . . H
H5WB -0.0697 -0.0186 0.7702 0.0811 Uiso calc . 1.00 . . H
H6 0.2208 0.2823 0.8225 0.0689 Uiso calc . 1.00 . . H
H8A 0.3654 0.3680 0.8202 0.1093 Uiso calc . 1.00 . . H
H8B 0.4595 0.3719 0.9141 0.1093 Uiso calc . 1.00 . . H
H9A 0.4929 0.2346 0.8136 0.1237 Uiso calc . 1.00 . . H
H9B 0.4880 0.1334 0.8883 0.1237 Uiso calc . 1.00 . . H
H10A 0.3363 0.1727 0.7128 0.1088 Uiso calc . 1.00 . . H
H10B 0.3406 0.0614 0.7867 0.1088 Uiso calc . 1.00 . . H
H11A 0.4706 0.0566 0.7064 0.2118 Uiso calc . 1.00 . . H
H11B 0.3777 -0.0342 0.6668 0.2118 Uiso calc . 1.00 . . H
H11C 0.4584 -0.0621 0.7678 0.2118 Uiso calc . 1.00 . . H
H13 -0.1432 0.6145 0.8709 0.0620 Uiso calc . 1.00 . . H
H14 -0.1934 0.5445 0.9809 0.0637 Uiso calc . 1.00 . . H
H16 -0.0734 0.1791 0.9956 0.0599 Uiso calc . 1.00 . . H
H18A -0.1268 0.2358 1.1120 0.0743 Uiso calc . 1.00 . . H
H18B -0.1698 0.3829 1.1119 0.0743 Uiso calc . 1.00 . . H
H19A -0.2700 0.1726 0.9871 0.0999 Uiso calc . 1.00 . . H
H19B -0.3125 0.3175 0.9939 0.0999 Uiso calc . 1.00 . . H
H20A -0.3572 0.1382 1.0713 0.1129 Uiso calc . 1.00 . . H
H20B -0.2497 0.1182 1.1411 0.1129 Uiso calc . 1.00 . . H
H21A -0.2450 0.3153 1.2108 0.2032 Uiso calc . 1.00 . . H
H21B -0.3391 0.2410 1.1988 0.2032 Uiso calc . 1.00 . . H
H21C -0.3437 0.3624 1.1314 0.2032 Uiso calc . 1.00 . . H

loop_
_atom_site_aniso_label
_atom_site_aniso_U_11
_atom_site_aniso_U_22
_atom_site_aniso_U_33
_atom_site_aniso_U_12
_atom_site_aniso_U_13
_atom_site_aniso_U_23
Cd1 0.0591(4) 0.0331(3) 0.0582(4) 0.0025(3) 0.0381(3) 0.0009(3)
O1 0.097(6) 0.131(7) 0.049(4) -0.011(5) 0.035(4) 0.019(4)
O2 0.073(5) 0.067(4) 0.080(5) 0.013(4) 0.047(4) 0.022(4)
O3 0.069(4) 0.038(3) 0.064(4) 0.007(3) 0.043(3) 0.009(3)
O4 0.088(4) 0.039(3) 0.072(4) 0.011(3) 0.058(4) 0.007(3)
O5 0.133(6) 0.080(5) 0.138(7) -0.046(5) .117(6) -0.046(5)
N1 0.053(4) 0.043(4) 0.048(4) 0.003(3) 0.025(3) 0.000(3)
N2 0.049(4) 0.036(4) 0.045(3) 0.003(3) 0.026(3) 0.008(3)
C2 0.060(5) 0.053(5) 0.055(5) 0.003(4) 0.034(4) -0.003(4)
C3 0.074(7) 0.109(9) 0.059(6) 0.008(7) 0.034(5) 0.008(6)
C4 0.046(5) 0.140(10) 0.067(7) -0.003(6) .018(5) -0.004(7)
C5 0.063(6) 0.054(5) 0.081(7) -0.017(5) .041(5) -0.015(5)
C6 0.065(6) 0.061(6) 0.052(5) -0.006(5) 0.031(5) 0.001(5)
C7 0.074(7) 0.057(6) 0.074(7) 0.014(5) 0.047(6) 0.016(5)
C8 0.081(7) 0.110(10) 0.094(8) -0.019(7) 0.053(7) 0.005(7)
C9 0.088(9) 0.140(10) 0.101(9) 0.005(9) 0.061(8) 0.001(9)
C10 0.085(8) 0.097(9) 0.098(9) 0.007(7) 0.047(8) 0.004(7)
C11 0.150(10) 0.140(10) 0.120(10) 0.070(10) 0.050(10) 0.000(10)
C12 0.039(4) 0.031(3) 0.039(4) 0.002(3) 0.015(3) 0.001(3)
C13 0.064(6) 0.038(4) 0.062(5) 0.007(4) 0.036(5) 0.004(4)
C14 0.063(5) 0.049(5) 0.059(5) 0.004(4) 0.038(5) -0.001(4)
C15 0.054(5) 0.046(5) 0.050(4) -0.001(4) 0.029(4) 0.005(4)
C16 0.061(5) 0.042(4) 0.060(5) 0.002(4) 0.039(4) 0.002(4)
C17 0.051(5) 0.039(4) 0.039(4) -0.004(4) 0.026(4) 0.001(3)
C18 0.061(5) 0.080(7) 0.057(5) -0.002(5) 0.037(5) 0.006(5)
C19 0.095(8) 0.088(8) 0.078(7) -0.020(7) 0.048(6) 0.001(7)
C20 0.093(8) 0.091(9) 0.115(10) -0.008(7) 0.062(8) 0.021(8)
C21 0.160(10) 0.140(10) 0.160(10) -0.070(10) 0.120(10) -0.060(10)

loop_
_atom_type_symbol
_atom_type_description
_atom_type_scat_dispersion_real
_atom_type_scat_dispersion_imag
_atom_type_scat_source
C C 0.003 0.002
;International Tables for Crystallography
(1992, Vol. C, Tables 4.2.6.8 and 6.1.1.4)
;
H H 0.000 0.000
;International Tables for Crystallography
(1992, Vol. C, Table 6.1.1.4)
;
O O 0.011 0.006
;International Tables for Crystallography
(1992, Vol. C, Tables 4.2.6.8 and 6.1.1.4)
;
N N 0.006 0.003
;International Tables for Crystallography
(1992, Vol. C, Tables 4.2.6.8 and 6.1.1.4)
;
Cd Cd -0.807 1.202
;International Tables for Crystallography
(1992, Vol. C, Tables 4.2.6.8 and 6.1.1.4)
;

loop_
_geom_angle_atom_site_label_1
_geom_angle_atom_site_label_2
_geom_angle_atom_site_label_3
_geom_angle_site_symmetry_1
_geom_angle_site_symmetry_3
_geom_angle
_geom_angle_publ_flag
O2 Cd1 O3 . 2_546 125.8(2) yes
O2 Cd1 O4 . . 139.6(2) yes
O2 Cd1 O5 . . 94.9(3) yes
O2 Cd1 N1 . . 71.8(3) yes
O2 Cd1 N2 . . 86.2(3) yes
O3 Cd1 O4 2_546 . 85.3(2) yes
O3 Cd1 O5 2_546 . 84.3(3) yes
O3 Cd1 N1 2_546 . 81.3(2) yes
O3 Cd1 N2 2_546 . 147.3(2) yes
O4 Cd1 O5 . . 115.3(2) yes
O4 Cd1 N1 . . 91.3(2) yes
O4 Cd1 N2 . . 70.5(3) yes
O5 Cd1 N1 . . 148.5(3) yes
O5 Cd1 N2 . . 86.5(3) yes
N1 Cd1 N2 . . 119.7(2) yes
Cd1 O2 C7 . . 119.8(8) yes
Cd1 O3 C17 2_556 . 127.6(6) yes
Cd1 O4 C17 . . 119.3(6) yes
Cd1 O5 H5WA . . 116.6 no
Cd1 O5 H5WB . . 90.1 no
H5WA O5 H5WB . . 130.2 no
Cd1 N1 C2 . . 113.0(6) yes
Cd1 N1 C6 . . 127.8(5) yes
C2 N1 C6 . . 119.1(7) no
Cd1 N2 C12 . . 116.6(6) yes
Cd1 N2 C16 . . 124.2(5) yes
C12 N2 C16 . . 119.2(8) no
N1 C2 C3 . . 121.0(10) no
N1 C2 C7 . . 117.4(8) no
C3 C2 C7 . . 121.5(8) no
C2 C3 C4 . . 119.6(9) no
C2 C3 H3 . . 120.2 no
C4 C3 H3 . . 120.2 no
C3 C4 C5 . . 120.8(9) no
C3 C4 H4 . . 119.6 no
C5 C4 H4 . . 119.6 no
C4 C5 C6 . . 115.0(10) no
C4 C5 C8 . . 122.8(9) no
C6 C5 C8 . . 122.1(9) no
N1 C6 C5 . . 124.3(8) no
N1 C6 H6 . . 117.9 no
C5 C6 H6 . . 117.9 no
O1 C7 O2 . . 125.0(10) no
O1 C7 C2 . . 117.8(9) no
O2 C7 C2 . . 117.2(9) no
C5 C8 C9 . . 112.0(10) no
C5 C8 H8A . . 109.0 no
C5 C8 H8B . . 109.0 no
C9 C8 H8A . . 109.0 no
C9 C8 H8B . . 109.0 no
H8A C8 H8B . . 107.8 no
C8 C9 C10 . . 113.0(10) no
C8 C9 H9A . . 108.8 no
C8 C9 H9B . . 108.8 no
C10 C9 H9A . . 108.8 no
C10 C9 H9B . . 108.8 no
H9A C9 H9B . . 107.7 no
C9 C10 C11 . . 110.0(10) no
C9 C10 H10A . . 109.5 no
C9 C10 H10B . . 109.5 no
C11 C10 H10A . . 109.5 no
C11 C10 H10B . . 109.5 no
H10A C10 H10B . . 108.1 no
C10 C11 H11A . . 109.5 no
C10 C11 H11B . . 109.5 no
C10 C11 H11C . . 109.5 no
H11A C11 H11B . . 109.5 no
H11A C11 H11C . . 109.5 no
H11B C11 H11C . . 109.5 no
N2 C12 C13 . . 121.3(9) no
N2 C12 C17 . . 115.8(7) no
C13 C12 C17 . . 122.9(7) no
C12 C13 C14 . . 117.9(8) no
C12 C13 H13 . . 121.1 no
C14 C13 H13 . . 121.1 no
C13 C14 C15 . . 121.6(9) no
C13 C14 H14 . . 119.2 no
C15 C14 H14 . . 119.2 no
C14 C15 C16 . . 117.0(10) no
C14 C15 C18 . . 122.5(9) no
C16 C15 C18 . . 120.4(8) no
N2 C16 C15 . . 123.0(8) no
N2 C16 H16 . . 118.5 no
C15 C16 H16 . . 118.5 no
O3 C17 O4 . . 125.6(9) no
O3 C17 C12 . . 116.7(8) no
O4 C17 C12 . . 117.7(7) no
C15 C18 C19 . . 113.5(8) no
C15 C18 H18A . . 108.9 no
C15 C18 H18B . . 108.9 no
C19 C18 H18A . . 108.9 no
C19 C18 H18B . . 108.9 no
H18A C18 H18B . . 107.7 no
C18 C19 C20 . . 112.3(9) no
C18 C19 H19A . . 109.1 no
C18 C19 H19B . . 109.1 no
C20 C19 H19A . . 109.1 no
C20 C19 H19B . . 109.1 no
H19A C19 H19B . . 107.9 no
C19 C20 C21 . . 116.0(10) no
C19 C20 H20A . . 108.2 no
C19 C20 H20B . . 108.2 no
C21 C20 H20A . . 108.2 no
C21 C20 H20B . . 108.2 no
H20A C20 H20B . . 107.3 no
C20 C21 H21A . . 109.5 no
C20 C21 H21B . . 109.5 no
C20 C21 H21C . . 109.5 no
H21A C21 H21B . . 109.5 no
H21A C21 H21C . . 109.5 no
H21B C21 H21C . . 109.5 no

loop_
_geom_bond_atom_site_label_1
_geom_bond_atom_site_label_2
_geom_bond_site_symmetry_1
_geom_bond_site_symmetry_2
_geom_bond_distance
_geom_bond_publ_flag
Cd1 O2 . . 2.262(7) yes
Cd1 O3 . 2_546 2.308(7) yes
Cd1 O4 . . 2.301(6) yes
Cd1 O5 . . 2.274(8) yes
Cd1 N1 . . 2.370(7) yes
Cd1 N2 . . 2.333(8) yes
O1 C7 . . 1.220(10) yes
O2 C7 . . 1.250(10) yes
O3 C17 . . 1.245(9) yes
O4 C17 . . 1.260(10) yes
O5 H5WA . . 0.850 no
O5 H5WB . . 0.835 no
N1 C2 . . 1.340(10) no
N1 C6 . . 1.330(10) no
N2 C12 . . 1.326(9) no
N2 C16 . . 1.340(10) no
C2 C3 . . 1.370(10) no
C2 C7 . . 1.52(2) no
C3 C4 . . 1.38(2) no
C3 H3 . . 0.930 no
C4 C5 . . 1.400(10) yes
C4 H4 . . 0.930 no
C5 C6 . . 1.400(10) no
C5 C8 . . 1.52(2) no
C6 H6 . . 0.930 no
C8 C9 . . 1.55(2) no
C8 H8A . . 0.970 no
C8 H8B . . 0.970 no
C9 C10 . . 1.46(2) no
C9 H9A . . 0.970 no
C9 H9B . . 0.970 no
C10 C11 . . 1.54(2) no
C10 H10A . . 0.970 no
C10 H10B . . 0.970 no
C11 H11A . . 0.960 no
C11 H11B . . 0.960 no
C11 H11C . . 0.960 no
C12 C13 . . 1.390(10) no
C12 C17 . . 1.510(10) no
C13 C14 . . 1.38(2) no
C13 H13 . . 0.930 no
C14 C15 . . 1.350(10) no
C14 H14 . . 0.930 no
C15 C16 . . 1.380(10) no
C15 C18 . . 1.52(2) no
C16 H16 . . 0.930 no
C18 C19 . . 1.460(10) no
C18 H18A . . 0.970 no
C18 H18B . . 0.970 no
C19 C20 . . 1.55(2) no
C19 H19A . . 0.970 no
C19 H19B . . 0.970 no
C20 C21 . . 1.43(2) no
C20 H20A . . 0.970 no
C20 H20B . . 0.970 no
C21 H21A . . 0.960 no
C21 H21B . . 0.960 no
C21 H21C . . 0.960 no

loop_
_geom_contact_atom_site_label_1
_geom_contact_atom_site_label_2
_geom_contact_distance
_geom_contact_site_symmetry_2
O1 O5 2.760(10) 3_557
O2 O5 3.190(10) 3_557
O2 C16 3.400(10) 3_557
O2 O2 3.44(2) 3_557
O3 N1 3.047(8) 2_556
O3 O5 3.080(10) 2_556
O3 O4 3.123(9) 2_556
O3 C6 3.291(10) 2_556
O3 C18 3.582(10) 3_567
O4 O5 2.660(10) 2_556
O5 C7 3.33(2) 3_557
N2 C13 3.550(9) 3_567
C12 C14 3.551(10) 3_567
C15 C17 3.594(10) 3_567

loop_
_geom_hbond_atom_site_label_D
_geom_hbond_atom_site_label_H
_geom_hbond_atom_site_label_A
_geom_hbond_site_symmetry_A
_geom_hbond_distance_DH
_geom_hbond_distance_HA
_geom_hbond_distance_DA
_geom_hbond_angle_DHA
O5 H5WA O1 3_557 0.85 2.08 2.760(10) 137
O5 H5WB O4 2_546 0.84 1.84 2.660(10) 167

loop_
_geom_torsion_atom_site_label_1
_geom_torsion_atom_site_label_2
_geom_torsion_atom_site_label_3
_geom_torsion_atom_site_label_4
_geom_torsion_site_symmetry_2
_geom_torsion_site_symmetry_3
_geom_torsion_site_symmetry_4
_geom_torsion
_geom_torsion_publ_flag
Cd1 O2 C7 O1 . . . 170.7(9) no
Cd1 O2 C7 C2 . . . -11.0(10) no
Cd1 O4 C17 O3 . . . -179.0(5) no
Cd1 O4 C17 C12 . . . 2.0(8) no
Cd1 N1 C2 C3 . . . 176.8(8) no
Cd1 N1 C2 C7 . . . -4.1(10) no
Cd1 N1 C6 C5 . . . -175.4(7) no
Cd1 N2 C12 C13 . . . -177.9(5) no
Cd1 N2 C12 C17 . . . 1.3(7) no
Cd1 N2 C16 C15 . . . 177.3(5) no
O1 C7 C2 N1 . . . -171.5(9) no
O1 C7 C2 C3 . . . 7.0(10) no
O2 Cd1 O4 C17 . . . -59.3(7) no
O2 Cd1 N1 C2 . . . -0.7(6) no
O2 Cd1 N1 C6 . . . 175.0(8) no
O2 Cd1 N2 C12 . . . 146.2(5) no
O2 Cd1 N2 C16 . . . -33.3(5) no
O2 C7 C2 N1 . . . 10.0(10) no
O2 C7 C2 C3 . . . -170.7(10) no
O3 Cd1 O2 C7 2_556 2_556 2_556 71.1(8) no
O3 Cd1 O4 C17 2_556 2_556 2_556 156.7(5) no
O3 Cd1 N1 C2 2_556 2_556 2_556 -133.0(6) no
O3 Cd1 N1 C6 2_556 2_556 2_556 42.7(7) no
O3 Cd1 N2 C12 2_556 2_556 2_556 -44.8(7) no
O3 Cd1 N2 C16 2_556 2_556 2_556 135.6(5) no
O3 C17 C12 N2 . . . 178.7(6) no
O3 C17 C12 C13 . . . -2.1(9) no
O4 Cd1 O2 C7 . . . -62.7(10) no
O4 Cd1 N1 C2 . . . 141.9(6) no
O4 Cd1 N1 C6 . . . -42.3(7) no
O4 Cd1 N2 C12 . . . -0.2(4) no
O4 Cd1 N2 C16 . . . -179.8(6) no
O4 C17 C12 N2 . . . -2.2(9) no
O4 C17 C12 C13 . . . 177.0(6) no
O5 Cd1 O2 C7 . . . 157.6(8) no
O5 Cd1 O4 C17 . . . 75.2(6) no
O5 Cd1 N1 C2 . . . -69.3(9) no
O5 Cd1 N1 C6 . . . 106.5(9) no
O5 Cd1 N2 C12 . . . -118.7(5) no
O5 Cd1 N2 C16 . . . 61.8(6) no
N1 Cd1 O2 C7 . . . 6.7(8) no
N1 Cd1 O4 C17 . . . -122.2(5) no
N1 Cd1 N2 C12 . . . 79.7(5) no
N1 Cd1 N2 C16 . . . -99.9(6) no
N1 C2 C3 C4 . . . -2.0(10) no
N1 C6 C5 C4 . . . .0(10) no
N1 C6 C5 C8 . . . 177.9(10) no
N2 Cd1 O2 C7 . . . -116.2(8) no
N2 Cd1 O4 C17 . . . -1.0(5) no
N2 Cd1 N1 C2 . . . 73.7(6) no
N2 Cd1 N1 C6 . . . -110.5(7) no
N2 C12 C13 C14 . . . .0(10) no
N2 C16 C15 C14 . . . 1.0(10) no
N2 C16 C15 C18 . . . 179.8(7) no
C2 N1 C6 C5 . . . .0(10) no
C2 C3 C4 C5 . . . 3.0(10) no
C3 C2 N1 C6 . . . .0(10) no
C3 C4 C5 C6 . . . -2.0(10) no
C3 C4 C5 C8 . . . -179.0(10) no
C4 C3 C2 C7 . . . 178.0(10) no
C4 C5 C8 C9 . . . 76.0(10) no
C5 C8 C9 C10 . . . 68.0(10) no
C6 N1 C2 C7 . . . 179.7(8) no
C6 C5 C8 C9 . . . -100.0(10) no
C8 C9 C10 C11 . . . 173.0(10) no
C12 N2 C16 C15 . . . -2.0(10) no
C12 C13 C14 C15 . . . .0(10) no
C13 C12 N2 C16 . . . 1.7(9) no
C13 C14 C15 C16 . . . .0(10) no
C13 C14 C15 C18 . . . -178.7(7) no
C14 C13 C12 C17 . . . -179.8(6) no
C14 C15 C18 C19 . . . 85.0(10) no
C15 C18 C19 C20 . . . 176.1(9) no
C16 N2 C12 C17 . . . -179.2(6) no
C16 C15 C18 C19 . . . -92.0(10) no
C18 C19 C20 C21 . . . 65.0(10) no
C18 C19 C20 C21 . . . 65.0(10) no
